data_4326088
loop_
_publ_author_name
'Javier Cepeda'
'Rolindes Balda'
'Garikoitz Beobide'
'Oscar Castillo'
'Joaqu\'in Fern\'andez'
'Antonio Luque'
'Sonia P\'erez-Y\'a\~nez'
'Pascual Rom\'an'
'Daniel Vallejo-S\'anchez'

_publ_contact_author
;
 Oscar Castillo. Departamento de Quimica Inorganica. 
Facultad de Ciencia y Tecnologia
Universidad del Pais Vasco,  Apdo. 644, 
E-48080 Bilbao, Spain
;
_publ_contact_author_email oscar.castillo@ehu.es
_publ_contact_author_fax '+34-946 013 500'
_publ_contact_author_phone '+34-946 015 991'
_publ_section_title
;
 Lanthanide(III)/Pyrimidine-4,6-dicarboxylate/Oxalate Extended Frameworks:
 A Detailed Study Based on the Lanthanide Contraction and Temperature
 Effects
;
_journal_name_full 'Inorganic Chemistry'
_journal_page_first 8437
_journal_page_last 8451
_journal_paper_doi 10.1021/ic201013v
_journal_volume 50
_journal_year 2011
_chemical_compound_source 'synthesis as described'
_chemical_formula_moiety 'C7 H6 N2 O8 Tm, 3(H2 O)'
_chemical_formula_structural 'C7 H6 N2 O8 Tm, 3(H2 O)'
_chemical_formula_sum 'C7 H12 N2 O11 Tm'
_chemical_formula_weight 469.12
_chemical_name_systematic
;
poly-{[(mu-oxalato)bis(mu-pyrimidine-4,6-dicarboxylato)-k2N1,O:k2N3,O')-
tetraacuadithulium(III)]hexahydrate}
;
_space_group_IT_number 15
_symmetry_cell_setting monoclinic
_symmetry_Int_Tables_number 15
_symmetry_space_group_name_Hall '-C 2yc'
_symmetry_space_group_name_H-M 'C 1 2/c 1'
_atom_sites_solution_hydrogens geom
_atom_sites_solution_primary direct
_atom_sites_solution_secondary difmap
_audit_creation_method SHELXL97
_cell_angle_alpha 90.00
_cell_angle_beta 131.145(8)
_cell_angle_gamma 90.00
_cell_formula_units_Z 8
_cell_length_a 18.5717(9)
_cell_length_b 13.0317(3)
_cell_length_c 13.9718(7)
_cell_measurement_reflns_used 12679
_cell_measurement_temperature 100(2)
_cell_measurement_theta_max 30.07
_cell_measurement_theta_min 2.91
_cell_volume 2546.4(4)
_computing_cell_refinement 'CrysAlis CCD (Oxford Diffraction, 2003)'
_computing_data_collection 'CrysAlis CCD (Oxford Diffraction, 2003)'
_computing_data_reduction 'CrysAlis RED (Oxford Diffraction, 2003)'
_computing_molecular_graphics 'Ortep-3 (Farrugia, 1997)'
_computing_publication_material 'WinGX (Farrugia, 1999)'
_computing_structure_refinement 'SHELXL-97 (Sheldrick, 1997)'
_computing_structure_solution 'Sir92 (Altomare et al., 1993)'
_diffrn_ambient_temperature 100(2)
_diffrn_measured_fraction_theta_full 0.999
_diffrn_measured_fraction_theta_max 0.999
_diffrn_measurement_device_type Xcalibur
_diffrn_measurement_method \w
_diffrn_radiation_monochromator graphite
_diffrn_radiation_source 'fine-focus sealed tube'
_diffrn_radiation_type MoK\a
_diffrn_radiation_wavelength 0.71073
_diffrn_reflns_av_R_equivalents 0.0422
_diffrn_reflns_av_sigmaI/netI 0.0532
_diffrn_reflns_limit_h_max 21
_diffrn_reflns_limit_h_min -26
_diffrn_reflns_limit_k_max 17
_diffrn_reflns_limit_k_min -18
_diffrn_reflns_limit_l_max 19
_diffrn_reflns_limit_l_min -19
_diffrn_reflns_number 12679
_diffrn_reflns_theta_full 30.07
_diffrn_reflns_theta_max 30.07
_diffrn_reflns_theta_min 2.91
_diffrn_standards_decay_% 0
_diffrn_standards_interval_count 0
_diffrn_standards_interval_time 0
_diffrn_standards_number 0
_exptl_absorpt_coefficient_mu 7.033
_exptl_absorpt_correction_T_max 0.680
_exptl_absorpt_correction_T_min 0.402
_exptl_absorpt_correction_type numerical
_exptl_absorpt_process_details
;
CrysAlis RED, Oxford Diffraction Ltd.,
Version 1.170.32 (release 06.06.2003 CrysAlis170 VC++)
(compiled Jun  6 2003,13:53:32)
Analytical numeric absorption correction using a multifaceted crystal
model based on expressions derived by R.C. Clark & J.S. Reid.
;
_exptl_crystal_colour colourless
_exptl_crystal_density_diffrn 2.447
_exptl_crystal_density_meas 2.45(1)
_exptl_crystal_density_method flotation
_exptl_crystal_description 'rectangular block'
_exptl_crystal_F_000 1800
_exptl_crystal_size_max 0.28
_exptl_crystal_size_mid 0.20
_exptl_crystal_size_min 0.18
_refine_diff_density_max 1.658
_refine_diff_density_min -0.643
_refine_diff_density_rms 0.175
_refine_ls_extinction_method none
_refine_ls_goodness_of_fit_ref 0.798
_refine_ls_hydrogen_treatment constr
_refine_ls_matrix_type full
_refine_ls_number_parameters 190
_refine_ls_number_reflns 3733
_refine_ls_number_restraints 0
_refine_ls_restrained_S_all 0.798
_refine_ls_R_factor_all 0.0488
_refine_ls_R_factor_gt 0.0215
_refine_ls_shift/su_max 0.002
_refine_ls_shift/su_mean 0.000
_refine_ls_structure_factor_coef Fsqd
_refine_ls_weighting_details 'calc w=1/[\s^2^(Fo^2^)+(0.0225P)^2^+0.0000P] where P=(Fo^2^+2Fc^2^)/3'
_refine_ls_weighting_scheme calc
_refine_ls_wR_factor_gt 0.0456
_refine_ls_wR_factor_ref 0.0481
_reflns_number_gt 2150
_reflns_number_total 3733
_reflns_threshold_expression >2sigma(I)
_cod_data_source_file ic201013v_si_002_01.cif
_cod_data_source_block 1-Tm
_cod_original_sg_symbol_H-M 'C 2/c'
_cod_database_code 4326088

loop_
_symmetry_equiv_pos_as_xyz
'x, y, z'
'-x, y, -z+1/2'
'x+1/2, y+1/2, z'
'-x+1/2, y+1/2, -z+1/2'
'-x, -y, -z'
'x, -y, z-1/2'
'-x+1/2, -y+1/2, -z'
'x+1/2, -y+1/2, z-1/2'

loop_
_atom_site_label
_atom_site_type_symbol
_atom_site_fract_x
_atom_site_fract_y
_atom_site_fract_z
_atom_site_U_iso_or_equiv
_atom_site_adp_type
_atom_site_occupancy
_atom_site_symmetry_multiplicity
_atom_site_calc_flag
_atom_site_refinement_flags
Tm1 Tm 0.821641(9) -0.250408(18) 0.270328(13) 0.00634(4) Uani 1 1 d .
N11 N 0.8509(2) -0.0605(2) 0.3147(3) 0.0080(6) Uani 1 1 d .
C12 C 0.7895(3) 0.0104(3) 0.2920(4) 0.0100(7) Uani 1 1 d .
H12 H 0.7352 -0.0132 0.2761 0.012 Uiso 1 1 calc R
N13 N 0.7982(2) 0.1114(2) 0.2900(3) 0.0086(6) Uani 1 1 d .
C14 C 0.8777(3) 0.1438(3) 0.3148(3) 0.0082(7) Uani 1 1 d .
C15 C 0.9465(3) 0.0774(3) 0.3412(3) 0.0088(7) Uani 1 1 d .
H15 H 1.0012 0.1013 0.3587 0.011 Uiso 1 1 calc R
C16 C 0.9308(3) -0.0264(3) 0.3408(3) 0.0090(7) Uani 1 1 d .
C17 C 1.0001(3) -0.1097(3) 0.3693(4) 0.0093(7) Uani 1 1 d .
O171 O 0.96903(18) -0.2007(2) 0.3525(3) 0.0132(6) Uani 1 1 d .
O172 O 1.07904(17) -0.0839(2) 0.4074(3) 0.0138(6) Uani 1 1 d .
C18 C 0.8842(2) 0.2604(3) 0.3069(3) 0.0083(7) Uani 1 1 d .
O181 O 0.81351(17) 0.3102(2) 0.2748(2) 0.0104(6) Uani 1 1 d .
O182 O 0.95598(17) 0.2957(2) 0.3294(3) 0.0117(6) Uani 1 1 d .
O21 O 0.81404(19) -0.34173(19) 0.1193(2) 0.0113(6) Uani 1 1 d .
C22 C 0.7728(2) -0.3030(3) 0.0130(4) 0.0092(8) Uani 1 1 d .
O23 O 0.73640(18) -0.15971(19) 0.0779(3) 0.0120(6) Uani 1 1 d .
O1W O 0.86104(15) -0.2479(2) 0.4646(2) 0.0113(4) Uani 1 1 d .
O2W O 0.91240(17) -0.3962(2) 0.3706(2) 0.0103(5) Uani 1 1 d .
O3W O 0.88218(19) 0.4562(2) 0.1630(3) 0.0136(6) Uani 1 1 d .
O4W O 0.81103(19) -0.0931(2) 0.5372(3) 0.0155(6) Uani 1 1 d .
O5W O 0.91288(19) -0.5292(2) 0.5148(3) 0.0119(6) Uani 1 1 d .
H11W H 0.9193 -0.2600 0.5288 0.018 Uiso 1 1 d .
H12W H 0.8472 -0.1937 0.4858 0.018 Uiso 1 1 d .
H21W H 0.9044 -0.4315 0.4156 0.018 Uiso 1 1 d .
H22W H 0.9699 -0.4119 0.4041 0.018 Uiso 1 1 d .
H31W H 0.9218 0.4230 0.2402 0.018 Uiso 1 1 d .
H32W H 0.8552 0.5121 0.1697 0.018 Uiso 1 1 d .
H41W H 0.7549 -0.0843 0.4591 0.018 Uiso 1 1 d .
H42W H 0.8425 -0.0403 0.5472 0.018 Uiso 1 1 d .
H51W H 0.9039 -0.4904 0.5583 0.018 Uiso 1 1 d .
H52W H 0.8674 -0.5747 0.4789 0.018 Uiso 1 1 d .

loop_
_atom_site_aniso_label
_atom_site_aniso_U_11
_atom_site_aniso_U_22
_atom_site_aniso_U_33
_atom_site_aniso_U_23
_atom_site_aniso_U_13
_atom_site_aniso_U_12
Tm1 0.00673(6) 0.00489(6) 0.00656(7) 0.00009(11) 0.00401(5) 0.00056(11)
N11 0.0092(14) 0.0052(15) 0.0090(15) -0.0016(12) 0.0058(13) -0.0012(12)
C12 0.0088(16) 0.0127(19) 0.0095(19) 0.0004(15) 0.0064(16) -0.0008(14)
N13 0.0090(14) 0.0093(16) 0.0061(15) -0.0009(12) 0.0044(14) -0.0004(13)
C14 0.0096(17) 0.0077(18) 0.0035(17) -0.0009(14) 0.0026(15) -0.0011(14)
C15 0.0076(16) 0.0082(18) 0.0078(18) 0.0011(14) 0.0038(16) -0.0013(14)
C16 0.0081(16) 0.0117(18) 0.0039(17) -0.0010(14) 0.0025(15) 0.0001(14)
C17 0.0096(17) 0.0087(18) 0.0095(18) 0.0017(15) 0.0063(16) 0.0023(14)
O171 0.0122(13) 0.0071(13) 0.0189(16) 0.0009(12) 0.0096(13) 0.0004(11)
O172 0.0071(12) 0.0149(14) 0.0157(15) -0.0028(12) 0.0059(12) -0.0001(11)
C18 0.0083(13) 0.008(2) 0.0059(14) 0.0011(17) 0.0037(12) -0.0002(17)
O181 0.0117(13) 0.0048(12) 0.0141(15) 0.0026(11) 0.0083(12) 0.0013(11)
O182 0.0067(12) 0.0110(13) 0.0142(15) 0.0034(11) 0.0055(12) -0.0037(11)
O21 0.0153(13) 0.0087(13) 0.0081(14) 0.0011(11) 0.0070(12) 0.0041(11)
C22 0.010(2) 0.0110(18) 0.008(2) -0.0012(16) 0.007(2) -0.0012(13)
O23 0.0168(14) 0.0096(13) 0.0104(14) 0.0011(11) 0.0093(13) 0.0050(11)
O1W 0.0104(10) 0.0118(11) 0.0074(11) -0.0014(17) 0.0040(9) 0.0013(16)
O2W 0.0091(12) 0.0106(13) 0.0129(14) 0.0029(11) 0.0080(12) 0.0016(11)
O3W 0.0153(13) 0.0121(14) 0.0141(15) 0.0052(12) 0.0100(13) 0.0047(11)
O4W 0.0126(13) 0.0172(15) 0.0131(15) -0.0005(12) 0.0069(13) 0.0004(12)
O5W 0.0136(13) 0.0104(13) 0.0153(15) -0.0001(11) 0.0110(13) -0.0013(11)

loop_
_atom_type_symbol
_atom_type_description
_atom_type_scat_dispersion_real
_atom_type_scat_dispersion_imag
_atom_type_scat_source
C C 0.0033 0.0016 'International Tables Vol C Tables 4.2.6.8 and 6.1.1.4'
H H 0.0000 0.0000 'International Tables Vol C Tables 4.2.6.8 and 6.1.1.4'
N N 0.0061 0.0033 'International Tables Vol C Tables 4.2.6.8 and 6.1.1.4'
O O 0.0106 0.0060 'International Tables Vol C Tables 4.2.6.8 and 6.1.1.4'
Tm Tm -0.3139 5.2483 'International Tables Vol C Tables 4.2.6.8 and 6.1.1.4'

loop_
_geom_angle_atom_site_label_1
_geom_angle_atom_site_label_2
_geom_angle_atom_site_label_3
_geom_angle
_geom_angle_site_symmetry_1
_geom_angle_site_symmetry_3
O171 Tm1 O181 141.64(10) . 4_645
O171 Tm1 O1W 93.32(9) . .
O181 Tm1 O1W 76.11(9) 4_645 .
O171 Tm1 O2W 76.72(9) . .
O181 Tm1 O2W 133.08(9) 4_645 .
O1W Tm1 O2W 75.91(10) . .
O171 Tm1 O21 86.46(10) . .
O181 Tm1 O21 121.42(9) 4_645 .
O1W Tm1 O21 148.58(10) . .
O2W Tm1 O21 73.47(9) . .
O171 Tm1 O23 96.67(10) . .
O181 Tm1 O23 73.75(9) 4_645 .
O1W Tm1 O23 142.56(9) . .
O2W Tm1 O23 141.52(9) . .
O21 Tm1 O23 68.27(9) . .
O171 Tm1 N11 66.44(9) . .
O181 Tm1 N11 75.47(9) 4_645 .
O1W Tm1 N11 81.15(11) . .
O2W Tm1 N11 134.97(9) . .
O21 Tm1 N11 126.51(9) . .
O23 Tm1 N11 70.23(10) . .
O171 Tm1 N13 151.36(10) . 4_645
O181 Tm1 N13 65.82(9) 4_645 4_645
O1W Tm1 N13 86.03(10) . 4_645
O2W Tm1 N13 75.36(9) . 4_645
O21 Tm1 N13 79.64(10) . 4_645
O23 Tm1 N13 101.15(10) . 4_645
N11 Tm1 N13 141.11(10) . 4_645
C12 N11 C16 116.9(3) . .
C12 N11 Tm1 127.5(2) . .
C16 N11 Tm1 114.2(2) . .
N13 C12 N11 126.5(4) . .
N13 C12 H12 116.8 . .
N11 C12 H12 116.8 . .
C12 N13 C14 115.8(3) . .
C12 N13 Tm1 128.2(3) . 4_655
C14 N13 Tm1 115.9(2) . 4_655
N13 C14 C15 122.6(3) . .
N13 C14 C18 114.7(3) . .
C15 C14 C18 122.7(3) . .
C14 C15 C16 117.3(3) . .
C14 C15 H15 121.3 . .
C16 C15 H15 121.3 . .
N11 C16 C15 120.9(3) . .
N11 C16 C17 115.2(3) . .
C15 C16 C17 123.9(3) . .
O172 C17 O171 127.0(3) . .
O172 C17 C16 118.6(3) . .
O171 C17 C16 114.4(3) . .
C17 O171 Tm1 127.8(2) . .
O182 C18 O181 126.6(4) . .
O182 C18 C14 118.1(3) . .
O181 C18 C14 115.2(3) . .
C18 O181 Tm1 128.3(2) . 4_655
C22 O21 Tm1 119.6(2) . .
O21 C22 O23 127.9(3) . 7_645
O21 C22 C22 117.2(4) . 7_645
O23 C22 C22 114.9(4) 7_645 7_645
C22 O23 Tm1 120.0(2) 7_645 .
Tm1 O1W H11W 115.9 . .
Tm1 O1W H12W 118.6 . .
H11W O1W H12W 104.4 . .
Tm1 O2W H21W 118.2 . .
Tm1 O2W H22W 132.4 . .
H21W O2W H22W 102.9 . .
H31W O3W H32W 108.8 . .
H41W O4W H42W 102.6 . .
H51W O5W H52W 103.6 . .

loop_
_geom_bond_atom_site_label_1
_geom_bond_atom_site_label_2
_geom_bond_distance
_geom_bond_site_symmetry_2
Tm1 O171 2.257(3) .
Tm1 O181 2.289(2) 4_645
Tm1 O1W 2.300(2) .
Tm1 O2W 2.304(3) .
Tm1 O21 2.344(3) .
Tm1 O23 2.351(3) .
Tm1 N11 2.522(3) .
Tm1 N13 2.537(3) 4_645
N11 C12 1.335(4) .
N11 C16 1.349(4) .
C12 N13 1.328(5) .
C12 H12 0.9300 .
N13 C14 1.345(5) .
N13 Tm1 2.537(3) 4_655
C14 C15 1.377(5) .
C14 C18 1.533(5) .
C15 C16 1.383(5) .
C15 H15 0.9300 .
C16 C17 1.523(5) .
C17 O172 1.233(4) .
C17 O171 1.271(4) .
C18 O182 1.240(4) .
C18 O181 1.253(4) .
O181 Tm1 2.289(2) 4_655
O21 C22 1.246(4) .
C22 O23 1.262(4) 7_645
C22 C22 1.535(7) 7_645
O23 C22 1.262(4) 7_645
O1W H11W 0.8504 .
O1W H12W 0.8679 .
O2W H21W 0.8670 .
O2W H22W 0.8626 .
O3W H31W 0.9206 .
O3W H32W 0.9229 .
O4W H41W 0.8905 .
O4W H42W 0.8533 .
O5W H51W 0.8864 .
O5W H52W 0.8704 .

loop_
_geom_hbond_atom_site_label_D
_geom_hbond_atom_site_label_H
_geom_hbond_atom_site_label_A
_geom_hbond_distance_DH
_geom_hbond_distance_HA
_geom_hbond_distance_DA
_geom_hbond_angle_DHA
_geom_hbond_site_symmetry_A
O1W H11W O182 0.85 1.86 2.711(3) 175.8 5_756
O1W H12W O4W 0.87 1.82 2.682(4) 171.5 .
O2W H21W O5W 0.87 1.81 2.653(4) 163.3 .
O2W H22W O5W 0.86 1.83 2.684(4) 167.6 5_746
O3W H31W O182 0.92 1.91 2.732(4) 146.8 .
O3W H32W O21 0.92 2.00 2.809(4) 145.4 1_565
O4W H41W O3W 0.89 1.99 2.812(4) 153.0 4_645
O4W H42W O172 0.85 1.98 2.830(4) 172.5 5_756
O5W H51W O3W 0.89 1.81 2.659(4) 159.5 6_556
O5W H52W O23 0.87 1.89 2.744(4) 167.7 4_645
